data_7153489
loop_
_publ_author_name
'Mkrtchyan, Satenik'
'Iaroshenko, Viktor O.'
'Dudkin, Sergii'
'Gevorgyan, Ashot'
'Vilches-Herrera, Marcelo'
'Ghazaryan, Gagik'
'Volochnyuk, Dmitriy M.'
'Ostrovskyi, Dmytro'
'Ahmed, Zeeshan'
'Villinger, Alexander'
'Sosnovskikh, Vyacheslav Ya'
'Langer, Peter'

_publ_section_title
;
 3-Methoxalylchromone--a novel versatile reagent for the regioselective
 purine isostere synthesis.
;
_journal_issue 23
_journal_name_full 'Organic &amp; biomolecular chemistry'
_journal_page_first 5280
_journal_page_last 5284
_journal_paper_doi 10.1039/c0ob00379d
_journal_volume 8
_journal_year 2010
_chemical_formula_moiety '2(C25 H19 N3 O5), C3 H7 N O'
_chemical_formula_sum 'C26.5 H22.5 N3.5 O5.5'
_chemical_formula_weight 477.98
_chemical_name_systematic
;
?
;
_space_group_IT_number 15
_symmetry_cell_setting monoclinic
_symmetry_Int_Tables_number 15
_symmetry_space_group_name_Hall '-C 2yc'
_symmetry_space_group_name_H-M 'C 1 2/c 1'
_atom_sites_solution_hydrogens geom
_atom_sites_solution_primary direct
_atom_sites_solution_secondary difmap
_audit_creation_method SHELXL-97
_cell_angle_alpha 90.00
_cell_angle_beta 95.317(13)
_cell_angle_gamma 90.00
_cell_formula_units_Z 8
_cell_length_a 12.244(9)
_cell_length_b 14.288(10)
_cell_length_c 26.562(19)
_cell_measurement_reflns_used 2621
_cell_measurement_temperature 173(2)
_cell_measurement_theta_max 47.038
_cell_measurement_theta_min 4.763
_cell_volume 4627(6)
_computing_cell_refinement 'Bruker Apex v2.0-2'
_computing_data_collection 'Bruker Apex v2.0-2'
_computing_data_reduction 'Bruker SAINT'
_computing_molecular_graphics 'ORTEP-3 (Farrugia, 1997)'
_computing_publication_material SHELXL-97
_computing_structure_refinement 'SHELXL-97 (Sheldrick, 1997)'
_computing_structure_solution 'SHELXS-97 (Sheldrick, 1997)'
_diffrn_ambient_temperature 173(2)
_diffrn_measured_fraction_theta_full 1.000
_diffrn_measured_fraction_theta_max 1.000
_diffrn_measurement_device_type 'Bruker Apex Kappa II-CCD-diffractometer'
_diffrn_measurement_method 'phi and psi scans'
_diffrn_radiation_monochromator graphite
_diffrn_radiation_source 'sealed tube'
_diffrn_radiation_type MoK\a
_diffrn_radiation_wavelength 0.71073
_diffrn_reflns_av_R_equivalents 0.0592
_diffrn_reflns_av_sigmaI/netI 0.0790
_diffrn_reflns_limit_h_max 12
_diffrn_reflns_limit_h_min -16
_diffrn_reflns_limit_k_max 18
_diffrn_reflns_limit_k_min -12
_diffrn_reflns_limit_l_max 35
_diffrn_reflns_limit_l_min -34
_diffrn_reflns_number 21990
_diffrn_reflns_theta_full 28.00
_diffrn_reflns_theta_max 28.00
_diffrn_reflns_theta_min 2.20
_exptl_absorpt_coefficient_mu 0.098
_exptl_absorpt_correction_T_max 0.9961
_exptl_absorpt_correction_T_min 0.9741
_exptl_absorpt_correction_type multi-scan
_exptl_absorpt_process_details '(SADABS; Sheldrick, 2004)'
_exptl_crystal_colour colourless
_exptl_crystal_density_diffrn 1.372
_exptl_crystal_density_method 'not measured'
_exptl_crystal_description plate
_exptl_crystal_F_000 2000
_exptl_crystal_size_max 0.27
_exptl_crystal_size_mid 0.26
_exptl_crystal_size_min 0.04
_refine_diff_density_max 0.200
_refine_diff_density_min -0.220
_refine_diff_density_rms 0.048
_refine_ls_extinction_method none
_refine_ls_goodness_of_fit_ref 0.954
_refine_ls_hydrogen_treatment mixed
_refine_ls_matrix_type full
_refine_ls_number_parameters 351
_refine_ls_number_reflns 5597
_refine_ls_number_restraints 0
_refine_ls_restrained_S_all 0.954
_refine_ls_R_factor_all 0.1177
_refine_ls_R_factor_gt 0.0490
_refine_ls_shift/su_max 0.001
_refine_ls_shift/su_mean 0.000
_refine_ls_structure_factor_coef Fsqd
_refine_ls_weighting_details 'calc w=1/[\s^2^(Fo^2^)+(0.0440P)^2^+0.0000P] where P=(Fo^2^+2Fc^2^)/3'
_refine_ls_weighting_scheme calc
_refine_ls_wR_factor_gt 0.0892
_refine_ls_wR_factor_ref 0.1039
_reflns_number_gt 3081
_reflns_number_total 5597
_reflns_threshold_expression >2\s(I)
_cod_data_source_file c0ob00379d.txt
_cod_data_source_block is_sd047
_cod_original_sg_symbol_H-M 'C 2/c'
_cod_original_formula_sum 'C26.50 H22.50 N3.50 O5.50'
_cod_database_code 7153489

loop_
_symmetry_equiv_pos_as_xyz
'x, y, z'
'-x, y, -z+1/2'
'x+1/2, y+1/2, z'
'-x+1/2, y+1/2, -z+1/2'
'-x, -y, -z'
'x, -y, z-1/2'
'-x+1/2, -y+1/2, -z'
'x+1/2, -y+1/2, z-1/2'

loop_
_atom_site_label
_atom_site_type_symbol
_atom_site_fract_x
_atom_site_fract_y
_atom_site_fract_z
_atom_site_U_iso_or_equiv
_atom_site_adp_type
_atom_site_occupancy
_atom_site_symmetry_multiplicity
_atom_site_calc_flag
_atom_site_refinement_flags
N1 N 0.02248(12) 0.76001(10) 0.52624(5) 0.0270(3) Uani 1 1 d .
N2 N 0.08941(12) 0.60191(9) 0.52540(5) 0.0249(3) Uani 1 1 d .
N3 N 0.15723(14) 0.93686(12) 0.39314(7) 0.0482(5) Uani 1 1 d .
O1 O 0.23741(11) 0.86234(9) 0.74822(5) 0.0397(4) Uani 1 1 d .
O2 O 0.21413(12) 0.38600(9) 0.49910(5) 0.0427(4) Uani 1 1 d .
O3 O 0.12032(10) 0.43193(8) 0.56348(4) 0.0320(3) Uani 1 1 d .
O4 O 0.36789(10) 0.49245(8) 0.44252(4) 0.0317(3) Uani 1 1 d .
O5 O 0.38369(11) 0.36502(9) 0.37438(5) 0.0349(3) Uani 1 1 d .
C1 C 0.03379(15) 0.83776(12) 0.49749(7) 0.0289(4) Uani 1 1 d .
H1 H 0.0017 0.8969 0.5033 0.035 Uiso 1 1 calc R
C2 C 0.09825(14) 0.81893(12) 0.45871(7) 0.0265(4) Uani 1 1 d .
C3 C 0.12964(14) 0.72227(11) 0.46359(6) 0.0235(4) Uani 1 1 d .
C4 C 0.08161(14) 0.68810(11) 0.50662(6) 0.0237(4) Uani 1 1 d .
C5 C 0.18997(14) 0.65901(11) 0.43775(6) 0.0239(4) Uani 1 1 d .
H5 H 0.2230 0.6772 0.4083 0.029 Uiso 1 1 calc R
C6 C 0.20045(14) 0.56816(11) 0.45630(6) 0.0225(4) Uani 1 1 d .
C7 C 0.14982(14) 0.54281(11) 0.49989(6) 0.0233(4) Uani 1 1 d .
C8 C 0.13021(15) 0.88472(13) 0.42247(7) 0.0311(4) Uani 1 1 d .
C9 C -0.03491(15) 0.75513(13) 0.57260(7) 0.0322(4) Uani 1 1 d .
H9A H -0.0597 0.6900 0.5774 0.039 Uiso 1 1 calc R
H9B H -0.1008 0.7956 0.5685 0.039 Uiso 1 1 calc R
C10 C 0.03674(15) 0.78559(12) 0.61908(6) 0.0273(4) Uani 1 1 d .
C11 C 0.01932(16) 0.87092(12) 0.64229(7) 0.0311(4) Uani 1 1 d .
H11 H -0.0382 0.9105 0.6285 0.037 Uiso 1 1 calc R
C12 C 0.08459(16) 0.89967(13) 0.68554(7) 0.0316(4) Uani 1 1 d .
H12 H 0.0716 0.9582 0.7009 0.038 Uiso 1 1 calc R
C13 C 0.16867(15) 0.84175(13) 0.70580(6) 0.0291(4) Uani 1 1 d .
C14 C 0.18721(15) 0.75641(12) 0.68263(7) 0.0305(4) Uani 1 1 d .
H14 H 0.2451 0.7171 0.6963 0.037 Uiso 1 1 calc R
C15 C 0.12247(15) 0.72845(12) 0.64001(7) 0.0302(4) Uani 1 1 d .
H15 H 0.1360 0.6700 0.6247 0.036 Uiso 1 1 calc R
C16 C 0.21981(19) 0.94898(14) 0.77359(7) 0.0462(6) Uani 1 1 d .
H16A H 0.1441 0.9515 0.7827 0.069 Uiso 1 1 calc R
H16B H 0.2329 1.0014 0.7511 0.069 Uiso 1 1 calc R
H16C H 0.2705 0.9532 0.8043 0.069 Uiso 1 1 calc R
C17 C 0.16529(15) 0.44575(12) 0.52027(6) 0.0266(4) Uani 1 1 d .
C18 C 0.14149(17) 0.34089(13) 0.58651(7) 0.0400(5) Uani 1 1 d .
H18A H 0.2162 0.3394 0.6033 0.060 Uiso 1 1 calc R
H18B H 0.1336 0.2924 0.5603 0.060 Uiso 1 1 calc R
H18C H 0.0889 0.3294 0.6115 0.060 Uiso 1 1 calc R
C19 C 0.26878(15) 0.50063(11) 0.42865(6) 0.0243(4) Uani 1 1 d .
C20 C 0.21749(14) 0.45200(11) 0.38402(6) 0.0222(4) Uani 1 1 d .
C21 C 0.10814(15) 0.46920(12) 0.36518(7) 0.0292(4) Uani 1 1 d .
H21 H 0.0662 0.5138 0.3816 0.035 Uiso 1 1 calc R
C22 C 0.06063(16) 0.42248(13) 0.32322(7) 0.0343(5) Uani 1 1 d .
H22 H -0.0126 0.4361 0.3103 0.041 Uiso 1 1 calc R
C23 C 0.12085(16) 0.35543(13) 0.30007(7) 0.0357(5) Uani 1 1 d .
H23 H 0.0878 0.3222 0.2716 0.043 Uiso 1 1 calc R
C24 C 0.22812(16) 0.33633(13) 0.31777(7) 0.0323(4) Uani 1 1 d .
H24 H 0.2681 0.2897 0.3018 0.039 Uiso 1 1 calc R
C25 C 0.27755(15) 0.38514(12) 0.35892(6) 0.0256(4) Uani 1 1 d .
H5A H 0.4050(18) 0.4060(15) 0.4021(8) 0.061(7) Uiso 1 1 d .
C26 C 0.4878(4) 0.3421(3) 0.22928(18) 0.0433(12) Uani 0.50 1 d P
C27 C 0.4772(8) 0.1786(5) 0.2024(4) 0.055(2) Uani 0.50 1 d P
H27A H 0.5419 0.1380 0.2040 0.082 Uiso 0.50 1 calc PR
H27B H 0.4662 0.2078 0.1689 0.082 Uiso 0.50 1 calc PR
H27C H 0.4125 0.1413 0.2084 0.082 Uiso 0.50 1 calc PR
C28 C 0.5073(7) 0.2199(5) 0.2932(3) 0.0443(17) Uani 0.50 1 d P
H28A H 0.5737 0.1815 0.2987 0.066 Uiso 0.50 1 calc PR
H28B H 0.4435 0.1828 0.3007 0.066 Uiso 0.50 1 calc PR
H28C H 0.5142 0.2746 0.3156 0.066 Uiso 0.50 1 calc PR
N4 N 0.4934(13) 0.2508(2) 0.2407(2) 0.0338(17) Uani 0.50 1 d P
O6 O 0.5000 0.40644(19) 0.2500 0.0862(9) Uani 1 2 d S
H26 H 0.476(3) 0.351(3) 0.1959(16) 0.049(13) Uiso 0.50 1 d P

loop_
_atom_site_aniso_label
_atom_site_aniso_U_11
_atom_site_aniso_U_22
_atom_site_aniso_U_33
_atom_site_aniso_U_23
_atom_site_aniso_U_13
_atom_site_aniso_U_12
N1 0.0299(9) 0.0221(8) 0.0289(8) -0.0022(6) 0.0024(7) 0.0032(7)
N2 0.0262(9) 0.0225(8) 0.0258(8) 0.0002(6) 0.0008(6) 0.0003(6)
N3 0.0419(12) 0.0411(11) 0.0609(12) 0.0204(9) 0.0009(9) 0.0028(8)
O1 0.0469(9) 0.0390(8) 0.0321(7) -0.0001(6) -0.0021(7) 0.0037(6)
O2 0.0650(10) 0.0233(7) 0.0425(8) 0.0039(6) 0.0189(7) 0.0113(7)
O3 0.0392(8) 0.0269(7) 0.0309(7) 0.0084(5) 0.0088(6) 0.0034(6)
O4 0.0262(8) 0.0314(7) 0.0367(7) -0.0048(6) -0.0024(6) 0.0033(6)
O5 0.0283(8) 0.0378(8) 0.0377(8) -0.0097(6) -0.0018(6) 0.0091(6)
C1 0.0278(11) 0.0204(10) 0.0366(11) -0.0020(8) -0.0071(9) 0.0036(8)
C2 0.0256(11) 0.0197(9) 0.0330(10) 0.0005(8) -0.0040(8) 0.0003(8)
C3 0.0217(10) 0.0211(9) 0.0267(9) 0.0006(7) -0.0029(8) -0.0006(7)
C4 0.0234(10) 0.0216(10) 0.0254(9) -0.0024(7) -0.0014(8) 0.0017(7)
C5 0.0210(10) 0.0261(10) 0.0243(9) 0.0007(7) 0.0004(7) -0.0019(7)
C6 0.0236(10) 0.0213(9) 0.0223(9) -0.0011(7) -0.0001(7) -0.0012(7)
C7 0.0225(10) 0.0205(9) 0.0266(9) -0.0008(7) 0.0011(8) 0.0000(7)
C8 0.0278(11) 0.0217(10) 0.0426(11) 0.0046(9) -0.0031(9) 0.0034(8)
C9 0.0252(11) 0.0347(11) 0.0376(11) -0.0030(8) 0.0086(9) 0.0053(8)
C10 0.0286(11) 0.0259(10) 0.0283(10) 0.0012(8) 0.0087(8) -0.0002(8)
C11 0.0335(12) 0.0269(10) 0.0335(11) 0.0020(8) 0.0060(9) 0.0061(8)
C12 0.0404(12) 0.0236(10) 0.0318(10) -0.0001(8) 0.0080(9) 0.0037(8)
C13 0.0347(12) 0.0277(11) 0.0257(10) 0.0055(8) 0.0069(9) -0.0030(8)
C14 0.0295(11) 0.0293(11) 0.0337(10) 0.0075(8) 0.0084(9) 0.0051(8)
C15 0.0337(12) 0.0250(10) 0.0335(10) 0.0017(8) 0.0123(9) 0.0027(8)
C16 0.0552(15) 0.0424(13) 0.0403(12) -0.0086(10) 0.0004(11) -0.0010(11)
C17 0.0275(11) 0.0267(10) 0.0254(10) 0.0010(8) 0.0018(8) -0.0004(8)
C18 0.0472(14) 0.0341(12) 0.0393(12) 0.0174(9) 0.0068(10) 0.0049(10)
C19 0.0274(11) 0.0197(9) 0.0258(9) 0.0033(7) 0.0031(8) -0.0006(8)
C20 0.0234(10) 0.0214(9) 0.0220(9) 0.0015(7) 0.0028(7) -0.0018(7)
C21 0.0257(11) 0.0292(10) 0.0328(10) -0.0020(8) 0.0023(8) 0.0007(8)
C22 0.0258(11) 0.0414(12) 0.0344(11) -0.0028(9) -0.0042(9) -0.0006(9)
C23 0.0395(13) 0.0377(12) 0.0290(10) -0.0072(8) -0.0010(9) -0.0026(9)
C24 0.0367(12) 0.0311(11) 0.0293(10) -0.0075(8) 0.0049(9) 0.0023(9)
C25 0.0283(11) 0.0243(10) 0.0246(9) 0.0028(7) 0.0038(8) 0.0001(8)
C26 0.049(3) 0.044(3) 0.039(3) 0.000(2) 0.015(3) -0.008(2)
C27 0.053(5) 0.060(5) 0.054(3) -0.016(5) 0.021(3) -0.006(4)
C28 0.040(4) 0.047(5) 0.047(4) -0.004(4) 0.011(3) 0.005(4)
N4 0.050(4) 0.0357(18) 0.019(5) -0.0035(17) 0.019(6) -0.003(2)
O6 0.086(2) 0.0374(16) 0.137(3) 0.000 0.0221(19) 0.000

loop_
_atom_type_symbol
_atom_type_description
_atom_type_scat_dispersion_real
_atom_type_scat_dispersion_imag
_atom_type_scat_source
C C 0.0033 0.0016 'International Tables Vol C Tables 4.2.6.8 and 6.1.1.4'
H H 0.0000 0.0000 'International Tables Vol C Tables 4.2.6.8 and 6.1.1.4'
N N 0.0061 0.0033 'International Tables Vol C Tables 4.2.6.8 and 6.1.1.4'
O O 0.0106 0.0060 'International Tables Vol C Tables 4.2.6.8 and 6.1.1.4'

loop_
_geom_angle_atom_site_label_1
_geom_angle_atom_site_label_2
_geom_angle_atom_site_label_3
_geom_angle
_geom_angle_site_symmetry_1
_geom_angle_site_symmetry_3
C1 N1 C4 108.05(15) . .
C1 N1 C9 125.99(15) . .
C4 N1 C9 125.78(14) . .
C4 N2 C7 114.58(15) . .
C13 O1 C16 117.54(15) . .
C17 O3 C18 115.09(14) . .
C25 O5 H5A 106.8(13) . .
N1 C1 C2 110.74(16) . .
N1 C1 H1 124.6 . .
C2 C1 H1 124.6 . .
C1 C2 C8 125.92(16) . .
C1 C2 C3 106.66(15) . .
C8 C2 C3 127.38(17) . .
C5 C3 C4 116.95(15) . .
C5 C3 C2 137.02(17) . .
C4 C3 C2 106.03(15) . .
N2 C4 N1 124.59(16) . .
N2 C4 C3 126.89(15) . .
N1 C4 C3 108.51(14) . .
C3 C5 C6 117.93(16) . .
C3 C5 H5 121.0 . .
C6 C5 H5 121.0 . .
C5 C6 C7 119.85(15) . .
C5 C6 C19 117.44(15) . .
C7 C6 C19 122.70(15) . .
N2 C7 C6 123.78(15) . .
N2 C7 C17 117.18(15) . .
C6 C7 C17 119.03(15) . .
N3 C8 C2 179.0(2) . .
N1 C9 C10 112.53(16) . .
N1 C9 H9A 109.1 . .
C10 C9 H9A 109.1 . .
N1 C9 H9B 109.1 . .
C10 C9 H9B 109.1 . .
H9A C9 H9B 107.8 . .
C11 C10 C15 118.29(18) . .
C11 C10 C9 120.88(17) . .
C15 C10 C9 120.83(16) . .
C10 C11 C12 121.45(18) . .
C10 C11 H11 119.3 . .
C12 C11 H11 119.3 . .
C13 C12 C11 119.30(17) . .
C13 C12 H12 120.4 . .
C11 C12 H12 120.4 . .
O1 C13 C12 124.43(17) . .
O1 C13 C14 115.90(16) . .
C12 C13 C14 119.67(18) . .
C15 C14 C13 120.72(17) . .
C15 C14 H14 119.6 . .
C13 C14 H14 119.6 . .
C14 C15 C10 120.56(17) . .
C14 C15 H15 119.7 . .
C10 C15 H15 119.7 . .
O1 C16 H16A 109.5 . .
O1 C16 H16B 109.5 . .
H16A C16 H16B 109.5 . .
O1 C16 H16C 109.5 . .
H16A C16 H16C 109.5 . .
H16B C16 H16C 109.5 . .
O2 C17 O3 123.84(17) . .
O2 C17 C7 122.53(17) . .
O3 C17 C7 113.63(15) . .
O3 C18 H18A 109.5 . .
O3 C18 H18B 109.5 . .
H18A C18 H18B 109.5 . .
O3 C18 H18C 109.5 . .
H18A C18 H18C 109.5 . .
H18B C18 H18C 109.5 . .
O4 C19 C20 122.01(16) . .
O4 C19 C6 119.08(15) . .
C20 C19 C6 118.76(16) . .
C21 C20 C25 118.10(16) . .
C21 C20 C19 121.85(16) . .
C25 C20 C19 120.05(16) . .
C22 C21 C20 121.24(17) . .
C22 C21 H21 119.4 . .
C20 C21 H21 119.4 . .
C21 C22 C23 119.36(18) . .
C21 C22 H22 120.3 . .
C23 C22 H22 120.3 . .
C24 C23 C22 120.91(17) . .
C24 C23 H23 119.5 . .
C22 C23 H23 119.5 . .
C23 C24 C25 120.04(17) . .
C23 C24 H24 120.0 . .
C25 C24 H24 120.0 . .
O5 C25 C24 117.87(16) . .
O5 C25 C20 121.82(16) . .
C24 C25 C20 120.29(17) . .
O6 C26 C26 58.8(3) . 2_655
O6 C26 N4 135.6(5) . .
C26 C26 N4 76.8(3) 2_655 .
O6 C26 N4 117.0(5) . 2_655
C26 C26 N4 58.2(3) 2_655 2_655
N4 C26 N4 18.6(4) . 2_655
O6 C26 C28 165.1(5) . 2_655
C26 C26 C28 107.8(3) 2_655 2_655
N4 C26 C28 31.9(4) . 2_655
N4 C26 C28 50.0(3) 2_655 2_655
O6 C26 H26 113(3) . .
C26 C26 H26 170(3) 2_655 .
N4 C26 H26 111(3) . .
N4 C26 H26 130(3) 2_655 .
C28 C26 H26 80(3) 2_655 .
N4 C27 H27A 109.5 . .
N4 C27 H27B 109.5 . .
H27A C27 H27B 109.5 . .
N4 C27 H27C 109.5 . .
H27A C27 H27C 109.5 . .
H27B C27 H27C 109.5 . .
N4 C28 H28A 109.5 . .
N4 C28 H28B 109.5 . .
H28A C28 H28B 109.5 . .
N4 C28 H28C 109.5 . .
H28A C28 H28C 109.5 . .
H28B C28 H28C 109.5 . .
N4 N4 C28 149(3) 2_655 2_655
N4 N4 C26 103.1(4) 2_655 .
C28 N4 C26 103.2(6) 2_655 .
N4 N4 C27 134.2(7) 2_655 .
C28 N4 C27 21.0(7) 2_655 .
C26 N4 C27 122.1(6) . .
N4 N4 C28 21.0(17) 2_655 .
C28 N4 C28 135.7(8) 2_655 .
C26 N4 C28 120.8(5) . .
C27 N4 C28 116.9(4) . .
N4 N4 C26 58.2(3) 2_655 2_655
C28 N4 C26 146.0(7) 2_655 2_655
C26 N4 C26 45.0(4) . 2_655
C27 N4 C26 166.7(6) . 2_655
C28 N4 C26 76.3(4) . 2_655
N4 N4 C27 34.5(5) 2_655 2_655
C28 N4 C27 118.4(5) 2_655 2_655
C26 N4 C27 137.4(5) . 2_655
C27 N4 C27 100.5(7) . 2_655
C28 N4 C27 17.5(5) . 2_655
C26 N4 C27 92.4(5) 2_655 2_655
C26 O6 C26 62.4(5) . 2_655

loop_
_geom_bond_atom_site_label_1
_geom_bond_atom_site_label_2
_geom_bond_distance
_geom_bond_site_symmetry_2
N1 C1 1.362(2) .
N1 C4 1.386(2) .
N1 C9 1.475(2) .
N2 C4 1.329(2) .
N2 C7 1.346(2) .
N3 C8 1.149(2) .
O1 C13 1.374(2) .
O1 C16 1.435(2) .
O2 C17 1.210(2) .
O3 C17 1.333(2) .
O3 C18 1.451(2) .
O4 C19 1.241(2) .
O5 C25 1.357(2) .
O5 H5A 0.96(2) .
C1 C2 1.381(3) .
C1 H1 0.9500 .
C2 C8 1.426(3) .
C2 C3 1.436(2) .
C3 C5 1.388(2) .
C3 C4 1.420(2) .
C5 C6 1.390(2) .
C5 H5 0.9500 .
C6 C7 1.410(2) .
C6 C19 1.512(2) .
C7 C17 1.494(2) .
C9 C10 1.511(3) .
C9 H9A 0.9900 .
C9 H9B 0.9900 .
C10 C11 1.391(2) .
C10 C15 1.403(3) .
C11 C12 1.399(3) .
C11 H11 0.9500 .
C12 C13 1.390(3) .
C12 H12 0.9500 .
C13 C14 1.394(3) .
C14 C15 1.380(3) .
C14 H14 0.9500 .
C15 H15 0.9500 .
C16 H16A 0.9800 .
C16 H16B 0.9800 .
C16 H16C 0.9800 .
C18 H18A 0.9800 .
C18 H18B 0.9800 .
C18 H18C 0.9800 .
C19 C20 1.464(2) .
C20 C21 1.407(2) .
C20 C25 1.410(2) .
C21 C22 1.380(2) .
C21 H21 0.9500 .
C22 C23 1.387(3) .
C22 H22 0.9500 .
C23 C24 1.381(3) .
C23 H23 0.9500 .
C24 C25 1.388(2) .
C24 H24 0.9500 .
C26 O6 1.075(4) .
C26 C26 1.113(10) 2_655
C26 N4 1.339(5) .
C26 N4 1.534(6) 2_655
C26 C28 1.848(8) 2_655
C26 H26 0.89(4) .
C27 N4 1.450(9) .
C27 H27A 0.9800 .
C27 H27B 0.9800 .
C27 H27C 0.9800 .
C28 N4 1.457(9) .
C28 H28A 0.9800 .
C28 H28B 0.9800 .
C28 H28C 0.9800 .
N4 N4 0.503(12) 2_655
N4 C28 1.004(10) 2_655
N4 C26 1.534(6) 2_655
N4 C27 1.837(10) 2_655
O6 C26 1.075(4) 2_655

loop_
_geom_torsion_atom_site_label_1
_geom_torsion_atom_site_label_2
_geom_torsion_atom_site_label_3
_geom_torsion_atom_site_label_4
_geom_torsion
_geom_torsion_site_symmetry_1
_geom_torsion_site_symmetry_4
C4 N1 C1 C2 0.7(2) . .
C9 N1 C1 C2 176.06(15) . .
N1 C1 C2 C8 -177.73(16) . .
N1 C1 C2 C3 0.0(2) . .
C1 C2 C3 C5 178.37(19) . .
C8 C2 C3 C5 -4.0(3) . .
C1 C2 C3 C4 -0.60(18) . .
C8 C2 C3 C4 177.04(17) . .
C7 N2 C4 N1 179.05(16) . .
C7 N2 C4 C3 -0.1(2) . .
C1 N1 C4 N2 179.70(16) . .
C9 N1 C4 N2 4.3(3) . .
C1 N1 C4 C3 -1.06(19) . .
C9 N1 C4 C3 -176.44(15) . .
C5 C3 C4 N2 1.0(3) . .
C2 C3 C4 N2 -179.76(17) . .
C5 C3 C4 N1 -178.19(14) . .
C2 C3 C4 N1 1.02(18) . .
C4 C3 C5 C6 -1.2(2) . .
C2 C3 C5 C6 179.95(18) . .
C3 C5 C6 C7 0.5(2) . .
C3 C5 C6 C19 -178.43(15) . .
C4 N2 C7 C6 -0.8(2) . .
C4 N2 C7 C17 177.74(15) . .
C5 C6 C7 N2 0.6(3) . .
C19 C6 C7 N2 179.40(16) . .
C5 C6 C7 C17 -177.90(15) . .
C19 C6 C7 C17 0.9(2) . .
C1 C2 C8 N3 159(13) . .
C3 C2 C8 N3 -18(13) . .
C1 N1 C9 C10 -83.6(2) . .
C4 N1 C9 C10 91.0(2) . .
N1 C9 C10 C11 107.33(19) . .
N1 C9 C10 C15 -72.8(2) . .
C15 C10 C11 C12 -0.3(3) . .
C9 C10 C11 C12 179.57(17) . .
C10 C11 C12 C13 0.0(3) . .
C16 O1 C13 C12 0.9(3) . .
C16 O1 C13 C14 -179.07(16) . .
C11 C12 C13 O1 -179.58(16) . .
C11 C12 C13 C14 0.4(3) . .
O1 C13 C14 C15 179.51(15) . .
C12 C13 C14 C15 -0.5(3) . .
C13 C14 C15 C10 0.1(3) . .
C11 C10 C15 C14 0.3(3) . .
C9 C10 C15 C14 -179.63(16) . .
C18 O3 C17 O2 4.9(3) . .
C18 O3 C17 C7 -175.13(15) . .
N2 C7 C17 O2 176.79(17) . .
C6 C7 C17 O2 -4.6(3) . .
N2 C7 C17 O3 -3.1(2) . .
C6 C7 C17 O3 175.43(15) . .
C5 C6 C19 O4 91.8(2) . .
C7 C6 C19 O4 -87.0(2) . .
C5 C6 C19 C20 -83.8(2) . .
C7 C6 C19 C20 97.4(2) . .
O4 C19 C20 C21 -172.95(16) . .
C6 C19 C20 C21 2.5(2) . .
O4 C19 C20 C25 7.7(2) . .
C6 C19 C20 C25 -176.84(15) . .
C25 C20 C21 C22 -0.3(3) . .
C19 C20 C21 C22 -179.65(16) . .
C20 C21 C22 C23 1.8(3) . .
C21 C22 C23 C24 -1.4(3) . .
C22 C23 C24 C25 -0.7(3) . .
C23 C24 C25 O5 -178.88(16) . .
C23 C24 C25 C20 2.3(3) . .
C21 C20 C25 O5 179.41(15) . .
C19 C20 C25 O5 -1.2(2) . .
C21 C20 C25 C24 -1.8(2) . .
C19 C20 C25 C24 177.58(15) . .
O6 C26 N4 N4 -4(5) . 2_655
C26 C26 N4 N4 -3(4) 2_655 2_655
C28 C26 N4 N4 163(5) 2_655 2_655
O6 C26 N4 C28 -166.7(8) . 2_655
C26 C26 N4 C28 -166.0(14) 2_655 2_655
N4 C26 N4 C28 -163(5) 2_655 2_655
O6 C26 N4 C27 -176.7(8) . .
C26 C26 N4 C27 -175.9(15) 2_655 .
N4 C26 N4 C27 -173(5) 2_655 .
C28 C26 N4 C27 -9.9(9) 2_655 .
O6 C26 N4 C28 8(2) . .
C26 C26 N4 C28 9.2(12) 2_655 .
N4 C26 N4 C28 12(3) 2_655 .
C28 C26 N4 C28 175(2) 2_655 .
O6 C26 N4 C26 -0.7(9) . 2_655
N4 C26 N4 C26 3(4) 2_655 2_655
C28 C26 N4 C26 166.0(14) 2_655 2_655
O6 C26 N4 C27 1(2) . 2_655
C26 C26 N4 C27 1.7(16) 2_655 2_655
N4 C26 N4 C27 5(2) 2_655 2_655
C28 C26 N4 C27 168(3) 2_655 2_655
N4 C26 O6 C26 0.8(10) . 2_655
N4 C26 O6 C26 -0.6(7) 2_655 2_655
C28 C26 O6 C26 -27.4(15) 2_655 2_655
